data_7128358
loop_
_publ_author_name
'Davison, Nathan'
'Falbo, Emanuele'
'Waddell, Paul G.'
'Penfold, Thomas J.'
'Lu, Erli'

_publ_section_title
;
 A monomeric methyllithium complex: synthesis and structure.
;
_journal_issue 50
_journal_name_full 'Chemical communications (Cambridge, England)'
_journal_page_first 6205
_journal_page_last 6208
_journal_paper_doi 10.1039/d1cc01420j
_journal_volume 57
_journal_year 2021
_chemical_formula_moiety 'C25 H57 Li1 N6'
_chemical_formula_sum 'C25 H57 Li N6'
_chemical_formula_weight 448.70
_space_group_crystal_system trigonal
_space_group_IT_number 147
_space_group_name_Hall '-P 3'
_space_group_name_H-M_alt 'P -3'
_atom_sites_solution_hydrogens geom
_atom_sites_solution_primary direct
_audit_creation_date 2021-01-26
_audit_creation_method
;
Olex2 1.3
(compiled 2020.07.31 svn.rc2a7746 for OlexSys, GUI svn.r6145)
;
_audit_update_record
;
2021-02-22 deposited with the CCDC.	2021-05-20 downloaded from the CCDC.
;
_cell_angle_alpha 90
_cell_angle_beta 90
_cell_angle_gamma 120
_cell_formula_units_Z 2
_cell_length_a 14.6283(11)
_cell_length_b 14.6283(11)
_cell_length_c 7.9366(5)
_cell_measurement_reflns_used 1549
_cell_measurement_temperature 150.0(2)
_cell_measurement_theta_max 61.2890
_cell_measurement_theta_min 5.5530
_cell_volume 1470.80(18)
_computing_cell_refinement 'CrysAlisPro 1.171.40.82a (Rigaku OD, 2020)'
_computing_data_collection 'CrysAlisPro 1.171.40.82a (Rigaku OD, 2020)'
_computing_data_reduction 'CrysAlisPro 1.171.40.82a (Rigaku OD, 2020)'
_computing_molecular_graphics 'Olex2 1.3 (Dolomanov et al., 2009)'
_computing_publication_material 'Olex2 1.3 (Dolomanov et al., 2009)'
_computing_structure_refinement 'XL  (Sheldrick, 2008)'
_computing_structure_solution 'XS  (Sheldrick, 2008)'
_diffrn_ambient_temperature 150.0(2)
_diffrn_detector 'CCD plate'
_diffrn_detector_area_resol_mean 10.3968
_diffrn_detector_type Atlas
_diffrn_measured_fraction_theta_full 0.997
_diffrn_measured_fraction_theta_max 0.997
_diffrn_measurement_details
;
List of Runs (angles in degrees, time in seconds):

  # Type    Start    End  Width  t~exp~   \w     \q     \k     \f   Frames
#--------------------------------------------------------------------------
  1  \w     53.00 121.00   1.00   15.00    --   41.72 160.00-113.00   68
  2  \w     79.00 170.00   1.00   60.00    --   93.50 118.00  94.00   91
  3  \w    -75.00  18.00   1.00   15.00    --  -41.72  77.00-150.00   93
  4  \w    -75.00  18.00   1.00   15.00    --  -41.72  77.00  60.00   93
  5  \w     63.00 168.00   1.00   60.00    --   93.50  61.00 -30.00  105
  6  \w     81.00 121.00   1.00   60.00    --   93.50 -88.00  -6.38   40
  7  \w     93.00 119.00   1.00   60.00    --   93.50  45.00 -60.00   26
  8  \w     33.00  78.00   1.00   60.00    --   93.50-125.00-180.00   45
  9  \w      9.00  38.00   1.00   60.00    --   93.50 -88.00  -6.38   29
 10  \w    131.00 166.00   1.00   60.00    --   93.50  45.00 -60.00   35
 11  \w     68.00  94.00   1.00   60.00    --   93.50-137.00  99.00   26
 12  \w     34.00  83.00   1.00   60.00    --   93.50-117.00 -14.00   49
 13  \w     51.00 112.00   1.00   60.00    --   93.50-162.00-163.00   61
;
_diffrn_measurement_device 'four-circle diffractometer'
_diffrn_measurement_device_type 'Xcalibur, Atlas, Gemini ultra'
_diffrn_measurement_method '\w scans'
_diffrn_orient_matrix_type 'CrysAlisPro convention (1999,Acta A55,543-557)'
_diffrn_orient_matrix_UB_11 -0.0790870000
_diffrn_orient_matrix_UB_12 -0.1184730000
_diffrn_orient_matrix_UB_13 0.0240024000
_diffrn_orient_matrix_UB_21 0.0924193000
_diffrn_orient_matrix_UB_22 -0.0217041000
_diffrn_orient_matrix_UB_23 0.0164332000
_diffrn_orient_matrix_UB_31 0.0019060000
_diffrn_orient_matrix_UB_32 0.0165614000
_diffrn_orient_matrix_UB_33 0.1918853000
_diffrn_radiation_monochromator mirror
_diffrn_radiation_probe x-ray
_diffrn_radiation_type 'Cu K\a'
_diffrn_radiation_wavelength 1.54184
_diffrn_reflns_av_R_equivalents 0.0647
_diffrn_reflns_av_unetI/netI 0.0549
_diffrn_reflns_Laue_measured_fraction_full 0.997
_diffrn_reflns_Laue_measured_fraction_max 0.997
_diffrn_reflns_limit_h_max 17
_diffrn_reflns_limit_h_min -16
_diffrn_reflns_limit_k_max 16
_diffrn_reflns_limit_k_min -12
_diffrn_reflns_limit_l_max 9
_diffrn_reflns_limit_l_min -7
_diffrn_reflns_number 6842
_diffrn_reflns_point_group_measured_fraction_full 0.997
_diffrn_reflns_point_group_measured_fraction_max 0.997
_diffrn_reflns_theta_full 66.761
_diffrn_reflns_theta_max 66.761
_diffrn_reflns_theta_min 3.489
_diffrn_source 'fine-focus sealed X-ray tube'
_diffrn_source_type 'Enhance Ultra (Cu) X-ray Source'
_exptl_absorpt_coefficient_mu 0.453
_exptl_absorpt_correction_T_max 1.00000
_exptl_absorpt_correction_T_min 0.42598
_exptl_absorpt_correction_type multi-scan
_exptl_absorpt_process_details
;
CrysAlisPro 1.171.40.82a (Rigaku Oxford Diffraction, 2020)
Empirical absorption correction using spherical harmonics,
implemented in SCALE3 ABSPACK scaling algorithm.
;
_exptl_crystal_colour colourless
_exptl_crystal_colour_primary colourless
_exptl_crystal_density_diffrn 1.013
_exptl_crystal_description block
_exptl_crystal_F_000 504
_exptl_crystal_size_max 0.24
_exptl_crystal_size_mid 0.2
_exptl_crystal_size_min 0.17
_refine_diff_density_max 0.200
_refine_diff_density_min -0.164
_refine_diff_density_rms 0.030
_refine_ls_extinction_method none
_refine_ls_goodness_of_fit_ref 0.956
_refine_ls_hydrogen_treatment constr
_refine_ls_matrix_type full
_refine_ls_number_parameters 193
_refine_ls_number_reflns 1751
_refine_ls_number_restraints 458
_refine_ls_restrained_S_all 0.884
_refine_ls_R_factor_all 0.0696
_refine_ls_R_factor_gt 0.0473
_refine_ls_shift/su_max 0.000
_refine_ls_shift/su_mean 0.000
_refine_ls_structure_factor_coef Fsqd
_refine_ls_weighting_details 'w=1/[\s^2^(Fo^2^)+(0.0485P)^2^] where P=(Fo^2^+2Fc^2^)/3'
_refine_ls_weighting_scheme calc
_refine_ls_wR_factor_gt 0.1034
_refine_ls_wR_factor_ref 0.1157
_reflns_Friedel_coverage 0.000
_reflns_number_gt 1253
_reflns_number_total 1751
_reflns_threshold_expression 'I > 2\s(I)'
_cod_data_source_file d1cc01420j2.cif
_cod_data_source_block elu200004
_cod_depositor_comments 'Adding full bibliography for 7128358.cif.'
_cod_original_cell_volume 1470.8(2)
_cod_database_code 7128358
_shelx_shelxl_version_number 2018/3
_chemical_oxdiff_formula 'C25 H57 N6 Li1'
_shelx_space_group_comment
;
The symmetry employed for this shelxl refinement is uniquely defined
by the following loop, which should always be used as a source of
symmetry information in preference to the above space-group names.
They are only intended as comments.
;
_reflns_odcompleteness_completeness 99.90
_reflns_odcompleteness_iscentric 1
_reflns_odcompleteness_theta 66.97
_olex2_refinement_description
;
1. Twinned data refinement
 Scales: 0.498(2)
 0.502(2)
2. Fixed Uiso
 At 1.2 times of:
  All C(H,H) groups
 At 1.5 times of:
  All C(H,H,H) groups
3. Restrained distances
 C3A-N1A \\sim C3B-N1B
 with sigma of 0.02
 C5A-C7A \\sim C5B-C7B
 with sigma of 0.04
 C3A-C4A \\sim C3B-C4B
 with sigma of 0.02
 C4A-C7A \\sim C4B-C7B
 with sigma of 0.04
 N2A-C5A \\sim N2B-C5B
 with sigma of 0.02
 N2A-C4A \\sim N2B-C4B
 with sigma of 0.02
 N2A-C7A \\sim N2B-C7B
 with sigma of 0.02
 N2A-C8A \\sim N2B-C8B
 with sigma of 0.04
 N1A-C4A \\sim N1B-C4B
 with sigma of 0.04
 N1A-C1A \\sim N1B-C1B
 with sigma of 0.02
 C1A-C2A \\sim C1B-C2B
 with sigma of 0.04
 N1A-C2A \\sim N1B-C2B
 with sigma of 0.02
 N1A-Li1 \\sim N1B-Li1
 with sigma of 0.02
 C2A-Li1 \\sim C2B-Li1
 with sigma of 0.04
 C6A-C5A \\sim C6B-C5B
 with sigma of 0.02
 N2A-C6A \\sim N2B-C6B
 with sigma of 0.04
 C8A-C7A \\sim C8B-C7B
 with sigma of 0.02
 C1A-Li1 \\sim C1B-Li1
 with sigma of 0.04
 C5A-C4A \\sim C5B-C4B
 with sigma of 0.04
 C3A-N2A \\sim C3B-N2B
 with sigma of 0.04
 C3A-C1A \\sim C3B-C1B
 with sigma of 0.04
 C3A-C2A \\sim C3B-C2B
 with sigma of 0.04
 C3A-Li1 \\sim C3B-Li1
 with sigma of 0.04
4. Uiso/Uaniso restraints and constraints
N1A \\sim N1B \\sim N2A \\sim N2B \\sim C1A \\sim C1B \\sim C2A \\sim C2B \\sim
C3A \\sim C3B \\sim C4A \\sim C4B \\sim C5A \\sim C5B \\sim C6A \\sim C6B \\sim
C7A \\sim C7B \\sim C8A \\sim C8B: within 2A with sigma of 0.02 and sigma for
terminal atoms of 0.04 within 2A
5. Rigid body (RIGU) restrains
 All non-hydrogen atoms
 with sigma for 1-2 distances of 0.004 and sigma for 1-3 distances of 0.004
6. Others
 Fixed Sof: N1A(0.78549) N1B(0.21451) N2A(0.78549) N2B(0.21451) H1A(0.33333)
 H1C(0.33333) H1B(0.33333) C1A(0.78549) H1AA(0.78549) H1AB(0.78549)
 C1B(0.21451) H1BA(0.21451) H1BB(0.21451) C2A(0.78549) H2AA(0.78549)
 H2AB(0.78549) C2B(0.21451) H2BA(0.21451) H2BB(0.21451) C3A(0.78549)
 H3AA(0.78549) H3AB(0.78549) C3B(0.21451) H3BA(0.21451) H3BB(0.21451)
 C4A(0.78549) H4AA(0.78549) H4AB(0.78549) C4B(0.21451) H4BA(0.21451)
 H4BB(0.21451) C5A(0.78549) H5AA(0.78549) H5AB(0.78549) C5B(0.21451)
 H5BA(0.21451) H5BB(0.21451) C6A(0.78549) H6AA(0.78549) H6AB(0.78549)
 H6AC(0.78549) C6B(0.21451) H6BA(0.21451) H6BB(0.21451) H6BC(0.21451)
 C7A(0.78549) H7AA(0.78549) H7AB(0.78549) C7B(0.21451) H7BA(0.21451)
 H7BB(0.21451) C8A(0.78549) H8AA(0.78549) H8AB(0.78549) H8AC(0.78549)
 C8B(0.21451) H8BA(0.21451) H8BB(0.21451) H8BC(0.21451)
7.a Secondary CH2 refined with riding coordinates:
 C1A(H1AA,H1AB), C1B(H1BA,H1BB), C2A(H2AA,H2AB), C2B(H2BA,H2BB), C3A(H3AA,
 H3AB), C3B(H3BA,H3BB), C4A(H4AA,H4AB), C4B(H4BA,H4BB), C5A(H5AA,H5AB),
 C5B(H5BA,H5BB), C7A(H7AA,H7AB), C7B(H7BA,H7BB)
7.b Idealised Me refined as rotating group:
 C1(H1A,H1C,H1B), C6A(H6AA,H6AB,H6AC), C6B(H6BA,H6BB,H6BC), C8A(H8AA,H8AB,
 H8AC), C8B(H8BA,H8BB,H8BC)
;
_olex2_submission_special_instructions 'No special instructions were received'
_oxdiff_exptl_absorpt_empirical_details
;
Empirical correction (ABSPACK) includes:
- Absorption correction using spherical harmonics
- Frame scaling
;
_oxdiff_exptl_absorpt_empirical_full_max 1.885
_oxdiff_exptl_absorpt_empirical_full_min 0.750

loop_
_space_group_symop_operation_xyz
'x, y, z'
'-y, x-y, z'
'-x+y, -x, z'
'-x, -y, -z'
'y, -x+y, -z'
'x-y, x, -z'

loop_
_atom_site_label
_atom_site_type_symbol
_atom_site_fract_x
_atom_site_fract_y
_atom_site_fract_z
_atom_site_U_iso_or_equiv
_atom_site_adp_type
_atom_site_occupancy
_atom_site_site_symmetry_order
_atom_site_calc_flag
_atom_site_refinement_flags_posn
_atom_site_refinement_flags_adp
_atom_site_refinement_flags_occupancy
_atom_site_disorder_assembly
_atom_site_disorder_group
N1A N 0.5677(3) 0.2086(3) 0.4989(3) 0.0509(7) Uani 0.7855 1 d D U P A 1
N1B N 0.5394(6) 0.2430(7) 0.4945(10) 0.0330(17) Uani 0.2145 1 d D U P A 2
N2A N 0.3436(3) 0.0571(3) 0.8012(4) 0.0524(9) Uani 0.7855 1 d D U P A 1
N2B N 0.3272(8) 0.0870(8) 0.8177(12) 0.037(2) Uani 0.2145 1 d D U P A 2
C1 C 0.666667 0.333333 0.9254(4) 0.0446(8) Uani 1 3 d S T P A .
H1A H 0.662311 0.269398 0.965706 0.067 Uiso 0.3333 1 calc R U P B -1
H1C H 0.607086 0.337689 0.965706 0.067 Uiso 0.3333 1 calc R U P B -1
H1B H 0.730602 0.392914 0.965706 0.067 Uiso 0.3333 1 calc R U P B -1
C1A C 0.6444(4) 0.1807(4) 0.4263(4) 0.0561(9) Uani 0.7855 1 d D U P A 1
H1AA H 0.611898 0.134358 0.330581 0.067 Uiso 0.7855 1 calc R U P A 1
H1AB H 0.659856 0.142046 0.509993 0.067 Uiso 0.7855 1 calc R U P A 1
C1B C 0.5738(10) 0.1692(8) 0.4311(13) 0.0321(19) Uani 0.2145 1 d D U P A 2
H1BA H 0.526532 0.125629 0.342135 0.039 Uiso 0.2145 1 calc R U P A 2
H1BB H 0.570261 0.123027 0.521694 0.039 Uiso 0.2145 1 calc R U P A 2
C2A C 0.5284(3) 0.2529(4) 0.3697(4) 0.0598(9) Uani 0.7855 1 d D U P A 1
H2AA H 0.455319 0.202094 0.344694 0.072 Uiso 0.7855 1 calc R U P A 1
H2AB H 0.568955 0.265150 0.267101 0.072 Uiso 0.7855 1 calc R U P A 1
C2B C 0.5438(7) 0.3137(10) 0.3634(13) 0.0253(19) Uani 0.2145 1 d D U P A 2
H2BA H 0.473028 0.292007 0.324347 0.030 Uiso 0.2145 1 calc R U P A 2
H2BB H 0.584220 0.310805 0.268714 0.030 Uiso 0.2145 1 calc R U P A 2
C3A C 0.4830(2) 0.1178(2) 0.5867(3) 0.0516(7) Uani 0.7855 1 d D U P A 1
H3AA H 0.514007 0.090061 0.664935 0.062 Uiso 0.7855 1 calc R U P A 1
H3AB H 0.442296 0.062995 0.504946 0.062 Uiso 0.7855 1 calc R U P A 1
C3B C 0.4321(6) 0.1824(7) 0.5675(11) 0.0364(17) Uani 0.2145 1 d D U P A 2
H3BA H 0.385387 0.131597 0.484956 0.044 Uiso 0.2145 1 calc R U P A 2
H3BB H 0.406097 0.230522 0.590914 0.044 Uiso 0.2145 1 calc R U P A 2
C4A C 0.4091(3) 0.1436(4) 0.6828(5) 0.0550(11) Uani 0.7855 1 d D U P A 1
H4AA H 0.449919 0.208932 0.744782 0.066 Uiso 0.7855 1 calc R U P A 1
H4AB H 0.363869 0.153314 0.604150 0.066 Uiso 0.7855 1 calc R U P A 1
C4B C 0.4280(9) 0.1243(11) 0.7287(15) 0.038(3) Uani 0.2145 1 d D U P A 2
H4BA H 0.436714 0.064519 0.701557 0.045 Uiso 0.2145 1 calc R U P A 2
H4BB H 0.485679 0.171181 0.801811 0.045 Uiso 0.2145 1 calc R U P A 2
C5A C 0.3959(3) 0.0781(3) 0.9658(4) 0.0595(9) Uani 0.7855 1 d D U P A 1
H5AA H 0.382943 0.127914 1.027126 0.071 Uiso 0.7855 1 calc R U P A 1
H5AB H 0.471459 0.110417 0.948937 0.071 Uiso 0.7855 1 calc R U P A 1
C5B C 0.3330(11) 0.0698(8) 0.9983(11) 0.046(2) Uani 0.2145 1 d D U P A 2
H5BA H 0.262317 0.039464 1.044486 0.056 Uiso 0.2145 1 calc R U P A 2
H5BB H 0.375508 0.138197 1.051154 0.056 Uiso 0.2145 1 calc R U P A 2
C6A C 0.3575(9) -0.0213(8) 1.0703(14) 0.067(2) Uani 0.7855 1 d D U P A 1
H6AA H 0.369291 -0.071196 1.009516 0.101 Uiso 0.7855 1 calc R U P A 1
H6AB H 0.283434 -0.051463 1.092558 0.101 Uiso 0.7855 1 calc R U P A 1
H6AC H 0.395470 -0.004078 1.174905 0.101 Uiso 0.7855 1 calc R U P A 1
C6B C 0.377(3) 0.000(3) 1.050(5) 0.052(5) Uani 0.2145 1 d D U P A 2
H6BA H 0.448785 0.030499 1.010008 0.078 Uiso 0.2145 1 calc R U P A 2
H6BB H 0.335356 -0.068789 1.001211 0.078 Uiso 0.2145 1 calc R U P A 2
H6BC H 0.376382 -0.005650 1.170193 0.078 Uiso 0.2145 1 calc R U P A 2
C7A C 0.2362(3) 0.0384(3) 0.8140(5) 0.0650(9) Uani 0.7855 1 d D U P A 1
H7AA H 0.238747 0.105941 0.818008 0.078 Uiso 0.7855 1 calc R U P A 1
H7AB H 0.205457 0.001887 0.918882 0.078 Uiso 0.7855 1 calc R U P A 1
C7B C 0.2377(8) -0.0056(9) 0.7367(14) 0.047(2) Uani 0.2145 1 d D U P A 2
H7BA H 0.235723 -0.069598 0.774695 0.056 Uiso 0.2145 1 calc R U P A 2
H7BB H 0.247401 -0.000851 0.615442 0.056 Uiso 0.2145 1 calc R U P A 2
C8A C 0.1664(4) -0.0250(4) 0.6712(6) 0.0927(14) Uani 0.7855 1 d D U P A 1
H8AA H 0.194525 0.012082 0.567250 0.139 Uiso 0.7855 1 calc R U P A 1
H8AB H 0.096765 -0.035672 0.688334 0.139 Uiso 0.7855 1 calc R U P A 1
H8AC H 0.163120 -0.092177 0.666555 0.139 Uiso 0.7855 1 calc R U P A 1
C8B C 0.1348(8) -0.0107(11) 0.7796(16) 0.060(3) Uani 0.2145 1 d D U P A 2
H8BA H 0.139802 0.055756 0.753872 0.091 Uiso 0.2145 1 calc R U P A 2
H8BB H 0.120357 -0.025554 0.897548 0.091 Uiso 0.2145 1 calc R U P A 2
H8BC H 0.078845 -0.065555 0.714881 0.091 Uiso 0.2145 1 calc R U P A 2
Li1 Li 0.666667 0.333333 0.6609(6) 0.0449(13) Uani 1 3 d DS T P . .

loop_
_atom_site_aniso_label
_atom_site_aniso_U_11
_atom_site_aniso_U_22
_atom_site_aniso_U_33
_atom_site_aniso_U_23
_atom_site_aniso_U_13
_atom_site_aniso_U_12
N1A 0.0605(18) 0.060(2) 0.0359(14) -0.0054(13) 0.0007(12) 0.0332(15)
N1B 0.040(4) 0.034(4) 0.028(4) -0.002(3) -0.002(3) 0.020(3)
N2A 0.0471(17) 0.060(2) 0.0494(14) -0.0058(13) -0.0036(12) 0.0266(15)
N2B 0.033(4) 0.036(5) 0.040(4) -0.001(3) -0.001(3) 0.015(4)
C1 0.0512(14) 0.0512(14) 0.0315(14) 0.000 0.000 0.0256(7)
C1A 0.062(3) 0.064(2) 0.0418(16) -0.0126(15) 0.0020(17) 0.031(2)
C1B 0.029(5) 0.030(4) 0.032(4) 0.008(3) 0.011(4) 0.011(4)
C2A 0.065(2) 0.063(3) 0.0402(18) -0.0080(18) -0.0107(14) 0.024(2)
C2B 0.012(4) 0.016(5) 0.037(5) -0.006(4) -0.007(3) -0.001(4)
C3A 0.0554(17) 0.0559(17) 0.0413(12) -0.0088(12) -0.0001(11) 0.0262(14)
C3B 0.037(4) 0.038(4) 0.033(4) 0.006(3) -0.002(3) 0.018(3)
C4A 0.053(2) 0.063(2) 0.052(2) -0.0080(18) -0.0070(17) 0.0322(17)
C4B 0.031(5) 0.035(5) 0.047(5) 0.005(4) -0.006(4) 0.016(4)
C5A 0.057(2) 0.064(2) 0.0513(16) -0.0079(15) -0.0094(16) 0.0257(19)
C5B 0.043(5) 0.040(5) 0.045(4) 0.004(4) 0.001(4) 0.012(4)
C6A 0.055(5) 0.069(5) 0.068(4) 0.010(3) 0.002(3) 0.024(5)
C6B 0.041(11) 0.050(10) 0.046(9) 0.016(7) -0.004(8) 0.009(9)
C7A 0.049(2) 0.066(2) 0.079(2) -0.0149(18) -0.0088(17) 0.0281(19)
C7B 0.037(5) 0.034(5) 0.047(5) -0.009(4) -0.003(4) 0.001(4)
C8A 0.079(3) 0.089(3) 0.103(3) -0.026(2) -0.036(3) 0.036(3)
C8B 0.045(6) 0.061(7) 0.064(7) 0.003(6) -0.013(5) 0.018(5)
Li1 0.053(2) 0.053(2) 0.029(2) 0.000 0.000 0.0265(11)

loop_
_atom_type_symbol
_atom_type_description
_atom_type_scat_dispersion_real
_atom_type_scat_dispersion_imag
_atom_type_scat_source
C C 0.0181 0.0091 'International Tables Vol C Tables 4.2.6.8 and 6.1.1.4'
H H 0.0000 0.0000 'International Tables Vol C Tables 4.2.6.8 and 6.1.1.4'
Li Li 0.0008 0.0003 'International Tables Vol C Tables 4.2.6.8 and 6.1.1.4'
N N 0.0311 0.0180 'International Tables Vol C Tables 4.2.6.8 and 6.1.1.4'

loop_
_geom_angle_atom_site_label_1
_geom_angle_atom_site_label_2
_geom_angle_atom_site_label_3
_geom_angle
_geom_angle_site_symmetry_1
_geom_angle_site_symmetry_3
_geom_angle_publ_flag
C1A N1A Li1 100.9(2) . . ?
C2A N1A C1A 111.3(3) . . ?
C2A N1A Li1 107.1(3) . . ?
C3A N1A C1A 110.4(4) . . ?
C3A N1A C2A 113.0(3) . . ?
C3A N1A Li1 113.5(2) . . ?
C1B N1B Li1 98.8(6) . . ?
C2B N1B C1B 111.4(8) . . ?
C2B N1B C3B 111.4(8) . . ?
C2B N1B Li1 106.9(6) . . ?
C3B N1B C1B 109.9(8) . . ?
C3B N1B Li1 117.8(6) . . ?
C5A N2A C4A 109.9(3) . . ?
C7A N2A C4A 112.4(3) . . ?
C7A N2A C5A 112.2(3) . . ?
C4B N2B C7B 113.2(9) . . ?
C5B N2B C4B 113.6(10) . . ?
C5B N2B C7B 111.6(9) . . ?
H1A C1 H1C 109.5 . . ?
H1A C1 H1B 109.5 . . ?
H1C C1 H1B 109.5 . . ?
Li1 C1 H1A 109.5 . . ?
Li1 C1 H1C 109.5 . . ?
Li1 C1 H1B 109.5 . . ?
N1A C1A H1AA 108.8 . . ?
N1A C1A H1AB 108.8 . . ?
N1A C1A C2A 113.7(3) . 2_655 ?
H1AA C1A H1AB 107.7 . . ?
C2A C1A H1AA 108.8 2_655 . ?
C2A C1A H1AB 108.8 2_655 . ?
N1B C1B H1BA 109.5 . . ?
N1B C1B H1BB 109.5 . . ?
N1B C1B C2B 110.6(8) . 2_655 ?
N1B C1B Li1 49.1(5) . . ?
H1BA C1B H1BB 108.1 . . ?
C2B C1B H1BA 109.5 2_655 . ?
C2B C1B H1BB 109.5 2_655 . ?
C2B C1B Li1 78.9(5) 2_655 . ?
Li1 C1B H1BA 158.1 . . ?
Li1 C1B H1BB 87.0 . . ?
N1A C2A C1A 112.1(3) . 3_665 ?
N1A C2A H2AA 109.2 . . ?
N1A C2A H2AB 109.2 . . ?
C1A C2A H2AA 109.2 3_665 . ?
C1A C2A H2AB 109.2 3_665 . ?
H2AA C2A H2AB 107.9 . . ?
N1B C2B H2BA 109.7 . . ?
N1B C2B H2BB 109.7 . . ?
C1B C2B H2BA 109.7 3_665 . ?
C1B C2B H2BB 109.7 3_665 . ?
H2BA C2B H2BB 108.2 . . ?
N1A C3A H3AA 108.9 . . ?
N1A C3A H3AB 108.9 . . ?
N1A C3A C4A 113.5(3) . . ?
H3AA C3A H3AB 107.7 . . ?
C4A C3A H3AA 108.9 . . ?
C4A C3A H3AB 108.9 . . ?
N1B C3B H3BA 108.9 . . ?
N1B C3B H3BB 108.9 . . ?
N1B C3B C4B 113.4(7) . . ?
H3BA C3B H3BB 107.7 . . ?
C4B C3B H3BA 108.9 . . ?
C4B C3B H3BB 108.9 . . ?
N2A C4A C3A 110.1(3) . . ?
N2A C4A H4AA 109.6 . . ?
N2A C4A H4AB 109.6 . . ?
C3A C4A H4AA 109.6 . . ?
C3A C4A H4AB 109.6 . . ?
H4AA C4A H4AB 108.2 . . ?
N2B C4B C3B 111.3(9) . . ?
N2B C4B H4BA 109.4 . . ?
N2B C4B H4BB 109.4 . . ?
C3B C4B H4BA 109.4 . . ?
C3B C4B H4BB 109.4 . . ?
H4BA C4B H4BB 108.0 . . ?
N2A C5A H5AA 109.1 . . ?
N2A C5A H5AB 109.1 . . ?
N2A C5A C6A 112.4(5) . . ?
H5AA C5A H5AB 107.8 . . ?
C6A C5A H5AA 109.1 . . ?
C6A C5A H5AB 109.1 . . ?
N2B C5B H5BA 108.0 . . ?
N2B C5B H5BB 108.0 . . ?
N2B C5B C6B 117.4(17) . . ?
H5BA C5B H5BB 107.2 . . ?
C6B C5B H5BA 108.0 . . ?
C6B C5B H5BB 108.0 . . ?
C5A C6A H6AA 109.5 . . ?
C5A C6A H6AB 109.5 . . ?
C5A C6A H6AC 109.5 . . ?
H6AA C6A H6AB 109.5 . . ?
H6AA C6A H6AC 109.5 . . ?
H6AB C6A H6AC 109.5 . . ?
C5B C6B H6BA 109.5 . . ?
C5B C6B H6BB 109.5 . . ?
C5B C6B H6BC 109.5 . . ?
H6BA C6B H6BB 109.5 . . ?
H6BA C6B H6BC 109.5 . . ?
H6BB C6B H6BC 109.5 . . ?
N2A C7A H7AA 108.8 . . ?
N2A C7A H7AB 108.8 . . ?
N2A C7A C8A 113.6(4) . . ?
H7AA C7A H7AB 107.7 . . ?
C8A C7A H7AA 108.8 . . ?
C8A C7A H7AB 108.8 . . ?
N2B C7B H7BA 109.5 . . ?
N2B C7B H7BB 109.5 . . ?
N2B C7B C8B 110.5(10) . . ?
H7BA C7B H7BB 108.1 . . ?
C8B C7B H7BA 109.5 . . ?
C8B C7B H7BB 109.5 . . ?
C7A C8A H8AA 109.5 . . ?
C7A C8A H8AB 109.5 . . ?
C7A C8A H8AC 109.5 . . ?
H8AA C8A H8AB 109.5 . . ?
H8AA C8A H8AC 109.5 . . ?
H8AB C8A H8AC 109.5 . . ?
C7B C8B H8BA 109.5 . . ?
C7B C8B H8BB 109.5 . . ?
C7B C8B H8BC 109.5 . . ?
H8BA C8B H8BB 109.5 . . ?
H8BA C8B H8BC 109.5 . . ?
H8BB C8B H8BC 109.5 . . ?
N1A Li1 N1A 86.63(18) . 3_665 ?
N1A Li1 N1A 86.63(18) 2_655 . ?
N1A Li1 N1A 86.63(18) 2_655 3_665 ?
N1A Li1 N1B 98.3(3) . 3_665 ?
N1A Li1 N1B 21.7(2) 3_665 3_665 ?
N1A Li1 N1B 98.3(3) 3_665 2_655 ?
N1A Li1 N1B 21.7(2) 2_655 2_655 ?
N1A Li1 N1B 69.2(2) . 2_655 ?
N1A Li1 N1B 69.2(2) 2_655 3_665 ?
N1B Li1 N1B 85.3(3) 2_655 . ?
N1B Li1 N1B 85.3(3) . 3_665 ?
N1B Li1 N1B 85.3(3) 2_655 3_665 ?
C1 Li1 N1A 127.62(12) . 3_665 ?
C1 Li1 N1A 127.62(12) . 2_655 ?
C1 Li1 N1A 127.62(12) . . ?
C1 Li1 N1B 128.5(2) . 3_665 ?
C1 Li1 N1B 128.5(2) . 2_655 ?
C1 Li1 N1B 128.5(2) . . ?

loop_
_geom_bond_atom_site_label_1
_geom_bond_atom_site_label_2
_geom_bond_distance
_geom_bond_site_symmetry_2
_geom_bond_publ_flag
N1A C1A 1.487(5) . ?
N1A C2A 1.474(5) . ?
N1A C3A 1.463(4) . ?
N1A Li1 2.106(4) . ?
N1B C1B 1.489(12) . ?
N1B C2B 1.446(11) . ?
N1B C3B 1.481(11) . ?
N1B Li1 2.121(8) . ?
N2A C4A 1.480(5) . ?
N2A C5A 1.466(4) . ?
N2A C7A 1.457(5) . ?
N2B C4B 1.472(12) . ?
N2B C5B 1.465(12) . ?
N2B C7B 1.480(12) . ?
C1 H1A 0.9600 . ?
C1 H1C 0.9600 . ?
C1 H1B 0.9600 . ?
C1 Li1 2.099(5) . ?
C1A H1AA 0.9700 . ?
C1A H1AB 0.9700 . ?
C1A C2A 1.516(5) 2_655 ?
C1B H1BA 0.9700 . ?
C1B H1BB 0.9700 . ?
C1B C2B 1.525(14) 2_655 ?
C1B Li1 2.771(11) . ?
C2A H2AA 0.9700 . ?
C2A H2AB 0.9700 . ?
C2B H2BA 0.9700 . ?
C2B H2BB 0.9700 . ?
C3A H3AA 0.9700 . ?
C3A H3AB 0.9700 . ?
C3A C4A 1.516(5) . ?
C3B H3BA 0.9700 . ?
C3B H3BB 0.9700 . ?
C3B C4B 1.520(11) . ?
C4A H4AA 0.9700 . ?
C4A H4AB 0.9700 . ?
C4B H4BA 0.9700 . ?
C4B H4BB 0.9700 . ?
C5A H5AA 0.9700 . ?
C5A H5AB 0.9700 . ?
C5A C6A 1.517(7) . ?
C5B H5BA 0.9700 . ?
C5B H5BB 0.9700 . ?
C5B C6B 1.514(18) . ?
C6A H6AA 0.9600 . ?
C6A H6AB 0.9600 . ?
C6A H6AC 0.9600 . ?
C6B H6BA 0.9600 . ?
C6B H6BB 0.9600 . ?
C6B H6BC 0.9600 . ?
C7A H7AA 0.9700 . ?
C7A H7AB 0.9700 . ?
C7A C8A 1.497(5) . ?
C7B H7BA 0.9700 . ?
C7B H7BB 0.9700 . ?
C7B C8B 1.508(14) . ?
C8A H8AA 0.9600 . ?
C8A H8AB 0.9600 . ?
C8A H8AC 0.9600 . ?
C8B H8BA 0.9600 . ?
C8B H8BB 0.9600 . ?
C8B H8BC 0.9600 . ?

loop_
_geom_torsion_atom_site_label_1
_geom_torsion_atom_site_label_2
_geom_torsion_atom_site_label_3
_geom_torsion_atom_site_label_4
_geom_torsion
_geom_torsion_site_symmetry_1
_geom_torsion_site_symmetry_2
_geom_torsion_site_symmetry_3
_geom_torsion_site_symmetry_4
_geom_torsion_publ_flag
N1A C3A C4A N2A -165.6(3) . . . . ?
N1B C3B C4B N2B 166.4(9) . . . . ?
C1A N1A C2A C1A -130.0(4) . . . 3_665 ?
C1A N1A C3A C4A 172.8(3) . . . . ?
C1B N1B C2B C1B -134.5(9) . . . 3_665 ?
C1B N1B C3B C4B 68.0(11) . . . . ?
C2A N1A C1A C2A 67.4(4) . . . 2_655 ?
C2A N1A C3A C4A -61.8(4) . . . . ?
C2B N1B C1B C2B 58.9(10) . . . 2_655 ?
C2B N1B C1B Li1 112.1(7) . . . . ?
C2B N1B C3B C4B -168.0(10) . . . . ?
C3A N1A C1A C2A -166.3(3) . . . 2_655 ?
C3A N1A C2A C1A 105.1(4) . . . 3_665 ?
C3B N1B C1B C2B -177.2(7) . . . 2_655 ?
C3B N1B C1B Li1 -124.0(7) . . . . ?
C3B N1B C2B C1B 102.4(9) . . . 3_665 ?
C4A N2A C5A C6A -158.4(5) . . . . ?
C4A N2A C7A C8A 79.5(4) . . . . ?
C4B N2B C5B C6B -53(2) . . . . ?
C4B N2B C7B C8B -154.7(10) . . . . ?
C5A N2A C4A C3A 91.4(4) . . . . ?
C5A N2A C7A C8A -156.1(4) . . . . ?
C5B N2B C4B C3B -156.7(10) . . . . ?
C5B N2B C7B C8B 75.6(12) . . . . ?
C7A N2A C4A C3A -142.9(3) . . . . ?
C7A N2A C5A C6A 75.8(6) . . . . ?
C7B N2B C4B C3B 74.6(13) . . . . ?
C7B N2B C5B C6B 77(2) . . . . ?
Li1 N1A C1A C2A -46.0(3) . . . 2_655 ?
Li1 N1A C2A C1A -20.6(4) . . . 3_665 ?
Li1 N1A C3A C4A 60.4(3) . . . . ?
Li1 N1B C1B C2B -53.2(7) . . . 2_655 ?
Li1 N1B C2B C1B -27.6(9) . . . 3_665 ?
Li1 N1B C3B C4B -44.0(11) . . . . ?

loop_
_twin_individual_id
_twin_individual_mass_fraction_refined
1 0.498(2)
2 0.502(2)
